data_1539127
loop_
_publ_author_name
'Strid, K.G.'
'Vannerberg, N.G.'

_publ_section_title
;
 Die Kristallstruktur des Strontiumcyanamids
;
_journal_name_full 'Acta Chemica Scandinavica (1-27,1973-42,1988)'
_journal_page_first 1064
_journal_page_last 1073
_journal_volume 20
_journal_year 1966
_chemical_formula_sum 'C N1.5 Sr'
_chemical_name_systematic 'Sr (C N2)'
_space_group_IT_number 194
_symmetry_space_group_name_Hall '-P 6c 2c'
_symmetry_space_group_name_H-M 'P 63/m m c'
_cell_angle_alpha 90
_cell_angle_beta 90
_cell_angle_gamma 120
_cell_formula_units_Z 8
_cell_length_a 10.379
_cell_length_b 10.379
_cell_length_c 6.633
_cell_volume 618.802
_citation_journal_id_ASTM ACSAA4
_cod_data_source_file Strid_ACSAA4_1966_1857.cif
_cod_data_source_block C1N1.5Sr1
_cod_original_cell_volume 618.8019
_cod_original_formula_sum 'C1 N1.5 Sr1'
_cod_database_code 1539127

loop_
_symmetry_equiv_pos_as_xyz
x,y,z
x-y,x,z+1/2
-y,x-y,z
-x,-y,z+1/2
-x+y,-x,z
y,-x+y,z+1/2
-y,-x,-z+1/2
x-y,-y,-z
x,x-y,-z+1/2
y,x,-z
-x+y,y,-z+1/2
-x,-x+y,-z
-x,-y,-z
-x+y,-x,-z-1/2
y,-x+y,-z
x,y,-z-1/2
x-y,x,-z
-y,x-y,-z-1/2
y,x,z-1/2
-x+y,y,z
-x,-x+y,z-1/2
-y,-x,z
x-y,-y,z-1/2
x,x-y,z

loop_
_atom_site_label
_atom_site_type_symbol
_atom_site_fract_x
_atom_site_fract_y
_atom_site_fract_z
_atom_site_occupancy
_atom_site_U_iso_or_equiv
Sr2 Sr+2 0.1965 0.393 0.25 1 0.0
N1 N-3 0.569 1.138 -0.05 1 0.0
Sr1 Sr+2 0.3333 0.6667 0.75 1 0.0
C1 C+4 0.5 0 0 1 0.0
C2 C+4 0 0 0.25 1 0.0
